data_4134217
loop_
_publ_author_name
'Bar, Arun K.'
'Heras Ojea, Mar\'ia Jos\'e'
'Tang, Jinkui'
'Layfield, Richard A.'

_publ_section_title
;
 Coupling of Nitric Oxide and Release of Nitrous Oxide from
 Rare-Earth-Dinitrosyliron Complexes.
;
_journal_name_full 'Journal of the American Chemical Society'
_journal_paper_doi 10.1021/jacs.9b13571
_journal_year 2020
_chemical_formula_moiety 'C23 H29 Fe N4 O2'
_chemical_formula_sum 'C23 H29 Fe N4 O2'
_chemical_formula_weight 449.35
_space_group_crystal_system monoclinic
_space_group_IT_number 14
_space_group_name_Hall '-P 2ybc'
_space_group_name_H-M_alt 'P 1 21/c 1'
_atom_sites_solution_hydrogens geom
_atom_sites_solution_primary dual
_audit_creation_date 2019-03-25
_audit_creation_method
;
Olex2 1.2
(compiled 2018.05.29 svn.r3508 for OlexSys, GUI svn.r5506)
;
_cell_angle_alpha 90
_cell_angle_beta 142.261(15)
_cell_angle_gamma 90
_cell_formula_units_Z 8
_cell_length_a 25.4275(18)
_cell_length_b 20.3332(4)
_cell_length_c 15.0048(11)
_cell_measurement_reflns_used 22531
_cell_measurement_temperature 150(2)
_cell_measurement_theta_max 66.0730
_cell_measurement_theta_min 2.6540
_cell_volume 4748.3(17)
_computing_cell_refinement 'CrysAlisPro 1.171.38.46 (Rigaku OD, 2015)'
_computing_data_collection 'CrysAlisPro 1.171.38.46 (Rigaku OD, 2015)'
_computing_data_reduction 'CrysAlisPro 1.171.38.46 (Rigaku OD, 2015)'
_computing_molecular_graphics 'Olex2 (Dolomanov et al., 2009)'
_computing_publication_material 'Olex2 (Dolomanov et al., 2009)'
_computing_structure_refinement 'ShelXL (Sheldrick, 2015)'
_computing_structure_solution 'ShelXT (Sheldrick, 2015)'
_diffrn_ambient_temperature 150(2)
_diffrn_detector 'CCD plate'
_diffrn_measured_fraction_theta_full 0.977
_diffrn_measured_fraction_theta_max 0.977
_diffrn_measurement_details
;
List of Runs (angles in degrees, time in seconds):

  # Type    Start    End  Width  t~exp~   \w     \q     \k     \f   Frames
--------------------------------------------------------------------------
  1  \f    -25.79 332.43   1.00   20.00 157.73  85.00  73.87    --   358
  2  \f      1.69 320.94   1.00   20.00  42.11  60.00  73.87    --   319
  3  \f     59.56 272.73   1.00   20.00-134.58  85.00  73.87    --   213
  4  \f    -25.79 291.46   1.00   20.00  79.88  90.00  73.87    --   317
  5  \w     56.35 151.35   1.00   20.00    --   83.00  73.87-150.79   95
  6  \w     16.23 154.23   1.00   20.00    --   15.00  73.87   4.21  138
  7  \f    117.10 217.16   1.00   20.00 143.19  95.00  73.87    --   100
  8  \w     60.03 150.03   1.00   20.00    --   63.00  73.87 159.21   90
  9  \w     96.49 223.49   1.00   20.00    --   65.00  73.87-160.79  127
 10  \w     72.42 231.42   1.00   20.00    --   95.00  73.87  89.21  159
 11  \f     65.27 286.44   1.00   20.00  97.45  90.00  73.87    --   221
 12  \f    -10.20 266.02   1.00   20.00  97.89  40.00  73.87    --   276
;
_diffrn_measurement_device 'abstract diffractometer'
_diffrn_measurement_device_type 'Saxi-CrysAlisPro-abstract goniometer imported SAXI images'
_diffrn_measurement_method '\w and \f scans'
_diffrn_orient_matrix_type 'CrysAlisPro convention (1999,Acta A55,543-557)'
_diffrn_orient_matrix_UB_11 -0.1259286000
_diffrn_orient_matrix_UB_12 -0.0425012000
_diffrn_orient_matrix_UB_13 -0.0798930000
_diffrn_orient_matrix_UB_21 -0.0533789000
_diffrn_orient_matrix_UB_22 0.0583133000
_diffrn_orient_matrix_UB_23 -0.0584409000
_diffrn_orient_matrix_UB_31 0.0971464000
_diffrn_orient_matrix_UB_32 -0.0230754000
_diffrn_orient_matrix_UB_33 -0.0004910000
_diffrn_radiation_monochromator graphite
_diffrn_radiation_probe x-ray
_diffrn_radiation_type CuK\a
_diffrn_radiation_wavelength 1.54184
_diffrn_reflns_av_R_equivalents 0.0534
_diffrn_reflns_av_unetI/netI 0.0332
_diffrn_reflns_Laue_measured_fraction_full 0.977
_diffrn_reflns_Laue_measured_fraction_max 0.977
_diffrn_reflns_limit_h_max 29
_diffrn_reflns_limit_h_min -29
_diffrn_reflns_limit_k_max 23
_diffrn_reflns_limit_k_min -22
_diffrn_reflns_limit_l_max 16
_diffrn_reflns_limit_l_min -15
_diffrn_reflns_number 37079
_diffrn_reflns_point_group_measured_fraction_full 0.977
_diffrn_reflns_point_group_measured_fraction_max 0.977
_diffrn_reflns_theta_full 63.650
_diffrn_reflns_theta_max 63.650
_diffrn_reflns_theta_min 2.839
_diffrn_source 'fine-focus sealed X-ray tube'
_diffrn_source_type 'Enhance (Cu) X-ray Source'
_exptl_absorpt_coefficient_mu 5.288
_exptl_absorpt_correction_T_max 1.00000
_exptl_absorpt_correction_T_min 0.51098
_exptl_absorpt_correction_type multi-scan
_exptl_absorpt_process_details
;
CrysAlisPro 1.171.38.46 (Rigaku Oxford Diffraction, 2015)
Empirical absorption correction using spherical harmonics,
 implemented in SCALE3 ABSPACK scaling algorithm.
;
_exptl_crystal_colour black
_exptl_crystal_density_diffrn 1.257
_exptl_crystal_description block
_exptl_crystal_F_000 1896
_exptl_crystal_size_max 0.04
_exptl_crystal_size_mid 0.02
_exptl_crystal_size_min 0.02
_refine_diff_density_max 0.591
_refine_diff_density_min -0.430
_refine_diff_density_rms 0.051
_refine_ls_extinction_method none
_refine_ls_goodness_of_fit_ref 1.012
_refine_ls_hydrogen_treatment constr
_refine_ls_matrix_type full
_refine_ls_number_parameters 551
_refine_ls_number_reflns 7639
_refine_ls_number_restraints 0
_refine_ls_restrained_S_all 1.012
_refine_ls_R_factor_all 0.0530
_refine_ls_R_factor_gt 0.0403
_refine_ls_shift/su_max 0.001
_refine_ls_shift/su_mean 0.000
_refine_ls_structure_factor_coef Fsqd
_refine_ls_weighting_details 'w=1/[\s^2^(Fo^2^)+(0.0482P)^2^+3.3549P] where P=(Fo^2^+2Fc^2^)/3'
_refine_ls_weighting_scheme calc
_refine_ls_wR_factor_gt 0.0944
_refine_ls_wR_factor_ref 0.1009
_reflns_Friedel_coverage 0.000
_reflns_number_gt 6359
_reflns_number_total 7639
_reflns_threshold_expression 'I > 2\s(I)'
_cod_data_source_file ja9b13571_si_002.cif
_cod_data_source_block xral156
_cod_original_cell_volume 4748.3(11)
_cod_database_code 4134217
_shelx_shelxl_version_number 2018/3
_chemical_oxdiff_formula C42H48N4O2Fe1
_shelx_space_group_comment
;
The symmetry employed for this shelxl refinement is uniquely defined
by the following loop, which should always be used as a source of
symmetry information in preference to the above space-group names.
They are only intended as comments.
;
_reflns_odcompleteness_completeness 93.76
_reflns_odcompleteness_iscentric 1
_reflns_odcompleteness_theta 65.87
_olex2_refinement_description
;
1. Fixed Uiso
 At 1.2 times of:
  All C(H) groups
 At 1.5 times of:
  All C(H,H,H) groups
2. Uiso/Uaniso restraints and constraints
Uanis(O3) = Uanis(N5)
3.a Aromatic/amide H refined with riding coordinates:
 C31(H31), C42(H42), C40(H40), C26(H26), C8(H8), C3(H3), C10(H10), C19(H19),
 C17(H17), C33(H33)
3.b Idealised Me refined as rotating group:
 C27(H27A,H27B,H27C), C37(H37A,H37B,H37C), C12(H12A,H12B,H12C), C21(H21A,H21B,
 H21C), C5(H5A,H5B,H5C), C35(H35A,H35B,H35C), C14(H14A,H14B,H14C), C44(H44A,
 H44B,H44C), C1(H1A,H1B,H1C), C46(H46A,H46B,H46C), C24(H24A,H24B,H24C),
 C13(H13A,H13B,H13C), C23(H23A,H23B,H23C), C36(H36A,H36B,H36C), C45(H45A,H45B,
 H45C), C22(H22A,H22B,H22C)
;
_olex2_submission_special_instructions 'No special instructions were received'
_oxdiff_exptl_absorpt_empirical_details
;
Empirical correction (ABSPACK) includes:
- Absorption correction using spherical harmonics
- Frame scaling
- Detector area scaling
;
_oxdiff_exptl_absorpt_empirical_full_max 1.725
_oxdiff_exptl_absorpt_empirical_full_min 0.655

loop_
_space_group_symop_operation_xyz
'x, y, z'
'-x, y+1/2, -z+1/2'
'-x, -y, -z'
'x, -y-1/2, z-1/2'

loop_
_atom_site_label
_atom_site_type_symbol
_atom_site_fract_x
_atom_site_fract_y
_atom_site_fract_z
_atom_site_U_iso_or_equiv
_atom_site_adp_type
_atom_site_occupancy
_atom_site_site_symmetry_order
_atom_site_calc_flag
_atom_site_refinement_flags_posn
_atom_site_refinement_flags_adp
_atom_site_refinement_flags_occupancy
_atom_site_disorder_assembly
_atom_site_disorder_group
Fe2 Fe 0.71407(2) 0.63500(2) 0.46356(4) 0.02420(11) Uani 1 1 d . . . . .
Fe1 Fe 0.79789(2) 0.15919(2) 0.56480(4) 0.02860(12) Uani 1 1 d . . . . .
N8 N 0.83010(12) 0.59908(10) 0.6002(2) 0.0242(5) Uani 1 1 d . . . . .
N7 N 0.75324(12) 0.72591(10) 0.5304(2) 0.0252(5) Uani 1 1 d . . . . .
N4 N 0.77248(12) 0.06480(10) 0.5415(2) 0.0259(5) Uani 1 1 d . . . . .
N3 N 0.68418(13) 0.18886(10) 0.4556(2) 0.0267(5) Uani 1 1 d . . . . .
O4 O 0.59571(13) 0.61227(11) 0.1659(2) 0.0510(6) Uani 1 1 d . . . . .
O3 O 0.62150(12) 0.57949(10) 0.4808(2) 0.0452(4) Uani 1 1 d . . . . .
N6 N 0.65161(14) 0.62601(11) 0.2886(2) 0.0323(5) Uani 1 1 d . . . . .
O1 O 0.85507(16) 0.19817(12) 0.4709(3) 0.0649(7) Uani 1 1 d . . . . .
N2 N 0.81808(15) 0.17905(11) 0.4840(3) 0.0406(6) Uani 1 1 d . . . . .
N5 N 0.66668(15) 0.60343(13) 0.4921(3) 0.0452(4) Uani 1 1 d . . . . .
C30 C 0.83266(15) 0.47808(12) 0.6074(3) 0.0263(6) Uani 1 1 d . . . . .
C7 C 0.89732(15) -0.00666(12) 0.6799(3) 0.0255(6) Uani 1 1 d . . . . .
C29 C 0.83510(15) 0.53684(12) 0.5618(3) 0.0237(5) Uani 1 1 d . . . . .
C15 C 0.65538(15) 0.25409(13) 0.3939(3) 0.0282(6) Uani 1 1 d . . . . .
C6 C 0.81745(15) 0.01780(12) 0.5468(3) 0.0252(5) Uani 1 1 d . . . . .
C28 C 0.89959(15) 0.62897(12) 0.7246(3) 0.0264(6) Uani 1 1 d . . . . .
C43 C 0.63113(15) 0.79650(12) 0.4077(3) 0.0279(6) Uani 1 1 d . . . . .
C25 C 0.83233(16) 0.74001(12) 0.6649(3) 0.0269(6) Uani 1 1 d . . . . .
C2 C 0.63815(16) 0.15133(13) 0.4480(3) 0.0288(6) Uani 1 1 d . . . . .
C4 C 0.71603(15) 0.04378(13) 0.5259(3) 0.0270(6) Uani 1 1 d . . . . .
C31 C 0.82800(15) 0.41933(13) 0.5546(3) 0.0310(6) Uani 1 1 d . . . . .
H31 H 0.828041 0.380093 0.586465 0.037 Uiso 1 1 calc R . . . .
C38 C 0.69334(15) 0.77751(12) 0.4287(3) 0.0256(6) Uani 1 1 d . . . . .
O2 O 0.94041(15) 0.20268(14) 0.8562(3) 0.0807(9) Uani 1 1 d . . . . .
C34 C 0.83415(16) 0.53611(13) 0.4673(3) 0.0284(6) Uani 1 1 d . . . . .
C42 C 0.56898(16) 0.84191(13) 0.2981(3) 0.0340(6) Uani 1 1 d . . . . .
H42 H 0.526841 0.854393 0.282154 0.041 Uiso 1 1 calc R . . . .
C40 C 0.63140(17) 0.85009(13) 0.2372(3) 0.0339(6) Uani 1 1 d . . . . .
H40 H 0.631868 0.868410 0.181026 0.041 Uiso 1 1 calc R . . . .
C41 C 0.56800(16) 0.86903(13) 0.2121(3) 0.0338(6) Uani 1 1 d . . . . .
C26 C 0.89823(16) 0.69266(12) 0.7588(3) 0.0286(6) Uani 1 1 d . . . . .
H26 H 0.946989 0.705198 0.855692 0.034 Uiso 1 1 calc R . . . .
C8 C 0.93905(16) -0.05085(13) 0.6798(3) 0.0297(6) Uani 1 1 d . . . . .
H8 H 0.992246 -0.067397 0.768227 0.036 Uiso 1 1 calc R . . . .
C11 C 0.78050(16) -0.00138(13) 0.4160(3) 0.0296(6) Uani 1 1 d . . . . .
C3 C 0.65851(16) 0.08534(13) 0.4937(3) 0.0306(6) Uani 1 1 d . . . . .
H3 H 0.630041 0.066759 0.503838 0.037 Uiso 1 1 calc R . . . .
C39 C 0.69441(16) 0.80430(12) 0.3444(3) 0.0286(6) Uani 1 1 d . . . . .
C20 C 0.67726(16) 0.30761(13) 0.4769(3) 0.0311(6) Uani 1 1 d . . . . .
N1 N 0.87858(16) 0.18272(13) 0.7401(3) 0.0490(7) Uani 1 1 d . . . . .
C27 C 0.98588(16) 0.59530(14) 0.8331(3) 0.0372(7) Uani 1 1 d . . . . .
H27A H 0.979833 0.549707 0.840386 0.056 Uiso 1 1 calc GR . . . .
H27B H 1.025793 0.615859 0.926621 0.056 Uiso 1 1 calc GR . . . .
H27C H 1.006838 0.598935 0.801203 0.056 Uiso 1 1 calc GR . . . .
C37 C 0.83313(18) 0.47868(14) 0.7081(3) 0.0359(6) Uani 1 1 d . . . . .
H37A H 0.881256 0.503903 0.793356 0.054 Uiso 1 1 calc GR . . . .
H37B H 0.837620 0.434418 0.735853 0.054 Uiso 1 1 calc GR . . . .
H37C H 0.780816 0.498087 0.659321 0.054 Uiso 1 1 calc GR . . . .
C9 C 0.90422(16) -0.07110(13) 0.5527(3) 0.0312(6) Uani 1 1 d . . . . .
C32 C 0.82327(16) 0.41669(13) 0.4559(3) 0.0315(6) Uani 1 1 d . . . . .
C16 C 0.60859(16) 0.26310(13) 0.2523(3) 0.0309(6) Uani 1 1 d . . . . .
C12 C 0.93850(17) 0.01306(15) 0.8214(3) 0.0370(7) Uani 1 1 d . . . . .
H12A H 0.950732 0.059326 0.836789 0.056 Uiso 1 1 calc GR . . . .
H12B H 0.990992 -0.011043 0.899604 0.056 Uiso 1 1 calc GR . . . .
H12C H 0.900119 0.003513 0.818351 0.056 Uiso 1 1 calc GR . . . .
C10 C 0.82467(17) -0.04574(13) 0.4223(3) 0.0323(6) Uani 1 1 d . . . . .
H10 H 0.800087 -0.059065 0.335866 0.039 Uiso 1 1 calc R . . . .
C19 C 0.65227(17) 0.37029(14) 0.4158(3) 0.0381(7) Uani 1 1 d . . . . .
H19 H 0.665895 0.406177 0.469839 0.046 Uiso 1 1 calc R . . . .
C17 C 0.58619(17) 0.32671(14) 0.1977(3) 0.0366(7) Uani 1 1 d . . . . .
H17 H 0.555544 0.333078 0.104111 0.044 Uiso 1 1 calc R . . . .
C33 C 0.82741(16) 0.47573(13) 0.4153(3) 0.0327(6) Uani 1 1 d . . . . .
H33 H 0.825619 0.474909 0.350966 0.039 Uiso 1 1 calc R . . . .
C21 C 0.58252(18) 0.20495(15) 0.1612(3) 0.0400(7) Uani 1 1 d . . . . .
H21A H 0.632814 0.184975 0.203332 0.060 Uiso 1 1 calc GR . . . .
H21B H 0.545152 0.219412 0.064161 0.060 Uiso 1 1 calc GR . . . .
H21C H 0.552997 0.173441 0.158153 0.060 Uiso 1 1 calc GR . . . .
C5 C 0.70946(18) -0.02893(13) 0.5356(3) 0.0346(6) Uani 1 1 d . . . . .
H5A H 0.688835 -0.051154 0.455764 0.052 Uiso 1 1 calc GR . . . .
H5B H 0.670276 -0.036182 0.531558 0.052 Uiso 1 1 calc GR . . . .
H5C H 0.765092 -0.045759 0.625827 0.052 Uiso 1 1 calc GR . . . .
C35 C 0.83942(19) 0.59864(14) 0.4211(3) 0.0398(7) Uani 1 1 d . . . . .
H35A H 0.783490 0.618388 0.342585 0.060 Uiso 1 1 calc GR . . . .
H35B H 0.859676 0.588886 0.389250 0.060 Uiso 1 1 calc GR . . . .
H35C H 0.878450 0.628560 0.501851 0.060 Uiso 1 1 calc GR . . . .
C14 C 0.69483(18) 0.02577(15) 0.2723(3) 0.0414(7) Uani 1 1 d . . . . .
H14A H 0.652315 0.015869 0.259679 0.062 Uiso 1 1 calc GR . . . .
H14B H 0.678453 0.006169 0.194668 0.062 Uiso 1 1 calc GR . . . .
H14C H 0.699146 0.072576 0.270948 0.062 Uiso 1 1 calc GR . . . .
C44 C 0.63190(18) 0.77056(15) 0.5024(3) 0.0395(7) Uani 1 1 d . . . . .
H44A H 0.626840 0.723508 0.494515 0.059 Uiso 1 1 calc GR . . . .
H44B H 0.584521 0.788916 0.471463 0.059 Uiso 1 1 calc GR . . . .
H44C H 0.684839 0.782644 0.601820 0.059 Uiso 1 1 calc GR . . . .
C1 C 0.55701(18) 0.17828(14) 0.3804(3) 0.0393(7) Uani 1 1 d . . . . .
H1A H 0.569639 0.218756 0.427551 0.059 Uiso 1 1 calc GR . . . .
H1B H 0.534446 0.147026 0.392006 0.059 Uiso 1 1 calc GR . . . .
H1C H 0.515321 0.186218 0.278618 0.059 Uiso 1 1 calc GR . . . .
C18 C 0.60798(17) 0.38095(14) 0.2780(3) 0.0390(7) Uani 1 1 d . . . . .
C46 C 0.76175(19) 0.78378(14) 0.3685(3) 0.0385(7) Uani 1 1 d . . . . .
H46A H 0.817773 0.792109 0.467840 0.058 Uiso 1 1 calc GR . . . .
H46B H 0.754647 0.808421 0.304885 0.058 Uiso 1 1 calc GR . . . .
H46C H 0.755850 0.737695 0.348069 0.058 Uiso 1 1 calc GR . . . .
C24 C 0.85446(17) 0.81009(13) 0.7180(3) 0.0360(7) Uani 1 1 d . . . . .
H24A H 0.856863 0.835996 0.667744 0.054 Uiso 1 1 calc GR . . . .
H24B H 0.909304 0.811275 0.820695 0.054 Uiso 1 1 calc GR . . . .
H24C H 0.811323 0.827624 0.699211 0.054 Uiso 1 1 calc GR . . . .
C13 C 0.9518(2) -0.11809(16) 0.5560(4) 0.0478(8) Uani 1 1 d . . . . .
H13A H 0.995334 -0.094599 0.582179 0.072 Uiso 1 1 calc GR . . . .
H13B H 0.912111 -0.137505 0.461489 0.072 Uiso 1 1 calc GR . . . .
H13C H 0.978015 -0.152023 0.626333 0.072 Uiso 1 1 calc GR . . . .
C23 C 0.72845(19) 0.29878(15) 0.6299(3) 0.0431(7) Uani 1 1 d . . . . .
H23A H 0.702983 0.264638 0.631207 0.065 Uiso 1 1 calc GR . . . .
H23B H 0.728556 0.339191 0.663119 0.065 Uiso 1 1 calc GR . . . .
H23C H 0.786422 0.286872 0.692846 0.065 Uiso 1 1 calc GR . . . .
C36 C 0.8150(2) 0.35207(15) 0.3964(4) 0.0510(8) Uani 1 1 d . . . . .
H36A H 0.870311 0.331255 0.467115 0.077 Uiso 1 1 calc GR . . . .
H36B H 0.793719 0.359759 0.308682 0.077 Uiso 1 1 calc GR . . . .
H36C H 0.775846 0.324039 0.375444 0.077 Uiso 1 1 calc GR . . . .
C45 C 0.50055(19) 0.91920(15) 0.0958(3) 0.0496(8) Uani 1 1 d . . . . .
H45A H 0.444382 0.900803 0.029291 0.074 Uiso 1 1 calc GR . . . .
H45B H 0.507654 0.930854 0.043725 0.074 Uiso 1 1 calc GR . . . .
H45C H 0.506867 0.957755 0.140580 0.074 Uiso 1 1 calc GR . . . .
C22 C 0.5854(2) 0.44993(16) 0.2179(4) 0.0609(10) Uani 1 1 d . . . . .
H22A H 0.572166 0.476397 0.251390 0.091 Uiso 1 1 calc GR . . . .
H22B H 0.536329 0.448384 0.113404 0.091 Uiso 1 1 calc GR . . . .
H22C H 0.633206 0.468765 0.250728 0.091 Uiso 1 1 calc GR . . . .

loop_
_atom_site_aniso_label
_atom_site_aniso_U_11
_atom_site_aniso_U_22
_atom_site_aniso_U_33
_atom_site_aniso_U_23
_atom_site_aniso_U_13
_atom_site_aniso_U_12
Fe2 0.0222(2) 0.0206(2) 0.0227(2) -0.00010(16) 0.01605(18) 0.00028(16)
Fe1 0.0248(2) 0.0240(2) 0.0314(2) 0.00055(17) 0.0209(2) -0.00167(16)
N8 0.0249(11) 0.0193(11) 0.0235(10) -0.0005(9) 0.0180(10) 0.0014(9)
N7 0.0243(11) 0.0209(11) 0.0215(10) 0.0006(9) 0.0160(10) 0.0017(8)
N4 0.0235(10) 0.0245(12) 0.0222(10) 0.0009(9) 0.0162(9) 0.0001(9)
N3 0.0264(11) 0.0240(12) 0.0272(11) 0.0008(9) 0.0206(10) -0.0003(9)
O4 0.0513(13) 0.0521(14) 0.0226(10) -0.0023(9) 0.0228(11) 0.0050(10)
O3 0.0404(9) 0.0441(10) 0.0516(9) 0.0065(8) 0.0364(9) 0.0024(7)
N6 0.0293(12) 0.0259(12) 0.0294(13) 0.0011(10) 0.0203(11) 0.0035(9)
O1 0.0738(16) 0.0572(15) 0.1016(19) 0.0383(14) 0.0783(16) 0.0262(12)
N2 0.0431(14) 0.0291(13) 0.0598(16) 0.0146(12) 0.0431(14) 0.0111(11)
N5 0.0404(9) 0.0441(10) 0.0516(9) 0.0065(8) 0.0364(9) 0.0024(7)
C30 0.0223(12) 0.0249(14) 0.0269(13) 0.0016(11) 0.0184(12) 0.0015(10)
C7 0.0250(13) 0.0280(14) 0.0220(12) -0.0001(11) 0.0182(11) -0.0036(11)
C29 0.0215(12) 0.0180(13) 0.0262(12) -0.0010(10) 0.0176(11) 0.0003(10)
C15 0.0231(13) 0.0256(14) 0.0325(14) 0.0021(11) 0.0211(12) -0.0001(11)
C6 0.0286(13) 0.0212(14) 0.0260(13) 0.0003(11) 0.0216(12) -0.0023(10)
C28 0.0267(13) 0.0228(14) 0.0266(13) 0.0009(11) 0.0203(12) 0.0000(10)
C43 0.0267(13) 0.0212(14) 0.0258(13) -0.0032(11) 0.0183(12) -0.0019(11)
C25 0.0304(14) 0.0240(14) 0.0253(13) -0.0023(11) 0.0219(12) -0.0008(11)
C2 0.0281(13) 0.0308(15) 0.0254(13) -0.0010(11) 0.0207(12) -0.0009(11)
C4 0.0254(13) 0.0269(14) 0.0195(12) -0.0001(11) 0.0156(11) -0.0024(11)
C31 0.0257(13) 0.0224(14) 0.0378(15) 0.0030(12) 0.0234(13) 0.0010(11)
C38 0.0251(13) 0.0173(13) 0.0217(12) -0.0022(10) 0.0154(11) -0.0012(10)
O2 0.0408(14) 0.0754(19) 0.0491(15) -0.0287(14) 0.0174(13) -0.0188(13)
C34 0.0279(13) 0.0254(15) 0.0333(14) -0.0001(11) 0.0245(12) 0.0010(11)
C42 0.0243(13) 0.0279(15) 0.0290(14) -0.0020(12) 0.0162(12) 0.0011(11)
C40 0.0391(15) 0.0240(15) 0.0237(13) -0.0003(11) 0.0213(13) -0.0040(12)
C41 0.0276(14) 0.0226(14) 0.0240(13) -0.0010(11) 0.0139(12) 0.0000(11)
C26 0.0257(13) 0.0260(15) 0.0196(12) -0.0024(11) 0.0146(12) -0.0015(11)
C8 0.0242(13) 0.0330(15) 0.0268(13) 0.0002(11) 0.0190(12) -0.0025(11)
C11 0.0345(14) 0.0247(14) 0.0234(13) 0.0007(11) 0.0214(12) -0.0028(11)
C3 0.0326(14) 0.0313(16) 0.0319(14) -0.0003(12) 0.0265(13) -0.0043(11)
C39 0.0293(14) 0.0209(14) 0.0244(13) -0.0029(11) 0.0185(12) -0.0035(11)
C20 0.0257(13) 0.0286(15) 0.0332(14) -0.0035(12) 0.0219(13) -0.0037(11)
N1 0.0374(15) 0.0434(16) 0.0425(15) -0.0045(12) 0.0259(14) -0.0019(12)
C27 0.0247(14) 0.0309(16) 0.0353(15) -0.0045(12) 0.0188(13) 0.0003(11)
C37 0.0404(15) 0.0305(16) 0.0376(15) 0.0059(12) 0.0311(14) 0.0026(12)
C9 0.0347(14) 0.0284(15) 0.0369(15) -0.0059(12) 0.0298(13) -0.0082(11)
C32 0.0281(13) 0.0234(15) 0.0385(15) -0.0069(12) 0.0253(13) -0.0013(11)
C16 0.0247(13) 0.0315(16) 0.0317(14) -0.0004(12) 0.0212(12) -0.0006(11)
C12 0.0301(14) 0.0480(18) 0.0264(14) 0.0017(13) 0.0207(13) 0.0052(13)
C10 0.0406(15) 0.0313(15) 0.0280(14) -0.0079(12) 0.0278(14) -0.0104(12)
C19 0.0308(15) 0.0266(16) 0.0447(17) -0.0057(13) 0.0269(14) -0.0037(12)
C17 0.0284(14) 0.0372(17) 0.0333(15) 0.0098(13) 0.0218(13) 0.0031(12)
C33 0.0321(14) 0.0349(16) 0.0343(14) -0.0023(12) 0.0270(13) 0.0011(12)
C21 0.0404(16) 0.0411(18) 0.0319(15) 0.0037(13) 0.0270(14) 0.0045(13)
C5 0.0378(15) 0.0264(15) 0.0383(15) -0.0008(12) 0.0297(14) -0.0045(12)
C35 0.0531(18) 0.0326(17) 0.0523(18) 0.0024(14) 0.0461(16) 0.0011(13)
C14 0.0424(16) 0.0378(17) 0.0232(14) 0.0016(12) 0.0210(14) 0.0026(13)
C44 0.0397(16) 0.0387(17) 0.0423(16) 0.0059(13) 0.0329(15) 0.0078(13)
C1 0.0382(16) 0.0360(17) 0.0489(18) 0.0024(14) 0.0357(15) 0.0000(13)
C18 0.0278(14) 0.0284(16) 0.0454(17) 0.0059(13) 0.0253(14) 0.0001(12)
C46 0.0489(17) 0.0316(16) 0.0417(16) 0.0011(13) 0.0374(15) 0.0006(13)
C24 0.0336(15) 0.0243(15) 0.0308(14) -0.0060(12) 0.0209(13) -0.0012(11)
C13 0.0441(18) 0.055(2) 0.0526(19) -0.0122(16) 0.0401(17) -0.0040(15)
C23 0.0462(17) 0.0361(17) 0.0415(17) -0.0050(14) 0.0334(16) -0.0007(14)
C36 0.060(2) 0.0315(18) 0.066(2) -0.0131(15) 0.0503(19) -0.0044(14)
C45 0.0381(16) 0.0365(18) 0.0360(16) 0.0072(14) 0.0203(15) 0.0059(13)
C22 0.055(2) 0.0324(19) 0.063(2) 0.0113(16) 0.0387(19) 0.0039(15)

loop_
_atom_type_symbol
_atom_type_description
_atom_type_scat_dispersion_real
_atom_type_scat_dispersion_imag
_atom_type_scat_source
C C 0.0181 0.0091 'International Tables Vol C Tables 4.2.6.8 and 6.1.1.4'
H H 0.0000 0.0000 'International Tables Vol C Tables 4.2.6.8 and 6.1.1.4'
Fe Fe -1.1336 3.1974 'International Tables Vol C Tables 4.2.6.8 and 6.1.1.4'
N N 0.0311 0.0180 'International Tables Vol C Tables 4.2.6.8 and 6.1.1.4'
O O 0.0492 0.0322 'International Tables Vol C Tables 4.2.6.8 and 6.1.1.4'

loop_
_geom_angle_atom_site_label_1
_geom_angle_atom_site_label_2
_geom_angle_atom_site_label_3
_geom_angle
_geom_angle_site_symmetry_1
_geom_angle_site_symmetry_3
_geom_angle_publ_flag
N7 Fe2 N8 94.62(8) . . ?
N6 Fe2 N8 111.78(10) . . ?
N6 Fe2 N7 111.73(10) . . ?
N6 Fe2 N5 111.72(12) . . ?
N5 Fe2 N8 112.10(10) . . ?
N5 Fe2 N7 113.83(11) . . ?
N4 Fe1 N3 95.22(8) . . ?
N2 Fe1 N4 110.34(10) . . ?
N2 Fe1 N3 113.91(10) . . ?
N1 Fe1 N4 112.30(11) . . ?
N1 Fe1 N3 112.66(11) . . ?
N1 Fe1 N2 111.45(13) . . ?
C29 N8 Fe2 116.37(15) . . ?
C28 N8 Fe2 121.81(17) . . ?
C28 N8 C29 121.7(2) . . ?
C25 N7 Fe2 121.68(16) . . ?
C25 N7 C38 120.8(2) . . ?
C38 N7 Fe2 117.51(15) . . ?
C6 N4 Fe1 120.14(15) . . ?
C4 N4 Fe1 120.15(17) . . ?
C4 N4 C6 119.7(2) . . ?
C15 N3 Fe1 118.64(15) . . ?
C2 N3 Fe1 120.58(17) . . ?
C2 N3 C15 120.6(2) . . ?
O4 N6 Fe2 163.2(2) . . ?
O1 N2 Fe1 159.6(3) . . ?
O3 N5 Fe2 165.4(2) . . ?
C29 C30 C37 121.1(2) . . ?
C31 C30 C29 118.1(2) . . ?
C31 C30 C37 120.8(2) . . ?
C6 C7 C12 121.8(2) . . ?
C8 C7 C6 118.5(2) . . ?
C8 C7 C12 119.7(2) . . ?
C30 C29 N8 120.1(2) . . ?
C34 C29 N8 118.7(2) . . ?
C34 C29 C30 120.9(2) . . ?
C20 C15 N3 120.1(2) . . ?
C20 C15 C16 120.8(2) . . ?
C16 C15 N3 119.0(2) . . ?
C7 C6 N4 120.6(2) . . ?
C7 C6 C11 120.6(2) . . ?
C11 C6 N4 118.8(2) . . ?
N8 C28 C26 123.2(2) . . ?
N8 C28 C27 119.5(2) . . ?
C26 C28 C27 117.3(2) . . ?
C38 C43 C44 121.5(2) . . ?
C42 C43 C38 118.2(2) . . ?
C42 C43 C44 120.3(2) . . ?
N7 C25 C26 122.9(2) . . ?
N7 C25 C24 119.2(2) . . ?
C26 C25 C24 117.8(2) . . ?
N3 C2 C3 123.2(2) . . ?
N3 C2 C1 119.6(2) . . ?
C3 C2 C1 117.1(2) . . ?
N4 C4 C3 123.6(2) . . ?
N4 C4 C5 119.0(2) . . ?
C3 C4 C5 117.3(2) . . ?
C30 C31 C32 122.7(2) . . ?
C43 C38 N7 120.0(2) . . ?
C39 C38 N7 118.8(2) . . ?
C39 C38 C43 121.1(2) . . ?
C29 C34 C35 121.5(2) . . ?
C33 C34 C29 118.3(2) . . ?
C33 C34 C35 120.2(2) . . ?
C41 C42 C43 122.1(3) . . ?
C41 C40 C39 121.7(3) . . ?
C42 C41 C40 118.4(2) . . ?
C42 C41 C45 120.7(3) . . ?
C40 C41 C45 120.9(3) . . ?
C28 C26 C25 128.2(2) . . ?
C9 C8 C7 122.4(2) . . ?
C6 C11 C14 120.7(2) . . ?
C10 C11 C6 118.4(2) . . ?
C10 C11 C14 120.9(2) . . ?
C4 C3 C2 128.6(2) . . ?
C38 C39 C46 120.6(2) . . ?
C40 C39 C38 118.5(2) . . ?
C40 C39 C46 120.9(2) . . ?
C15 C20 C23 121.4(2) . . ?
C19 C20 C15 118.2(3) . . ?
C19 C20 C23 120.4(3) . . ?
O2 N1 Fe1 168.6(3) . . ?
C8 C9 C10 117.5(2) . . ?
C8 C9 C13 121.3(3) . . ?
C10 C9 C13 121.2(3) . . ?
C31 C32 C36 121.3(3) . . ?
C33 C32 C31 117.5(2) . . ?
C33 C32 C36 121.2(3) . . ?
C15 C16 C21 120.6(2) . . ?
C17 C16 C15 118.5(3) . . ?
C17 C16 C21 120.9(3) . . ?
C11 C10 C9 122.6(2) . . ?
C18 C19 C20 122.3(3) . . ?
C18 C17 C16 122.2(3) . . ?
C32 C33 C34 122.4(3) . . ?
C19 C18 C17 118.0(3) . . ?
C19 C18 C22 120.8(3) . . ?
C17 C18 C22 121.2(3) . . ?

loop_
_geom_bond_atom_site_label_1
_geom_bond_atom_site_label_2
_geom_bond_distance
_geom_bond_site_symmetry_2
_geom_bond_publ_flag
Fe2 N8 1.968(2) . ?
Fe2 N7 1.958(2) . ?
Fe2 N6 1.690(2) . ?
Fe2 N5 1.693(3) . ?
Fe1 N4 1.966(2) . ?
Fe1 N3 1.979(2) . ?
Fe1 N2 1.697(3) . ?
Fe1 N1 1.679(3) . ?
N8 C29 1.437(3) . ?
N8 C28 1.326(3) . ?
N7 C25 1.334(3) . ?
N7 C38 1.440(3) . ?
N4 C6 1.443(3) . ?
N4 C4 1.329(3) . ?
N3 C15 1.442(3) . ?
N3 C2 1.324(3) . ?
O4 N6 1.161(3) . ?
O3 N5 1.130(3) . ?
O1 N2 1.169(3) . ?
C30 C29 1.403(4) . ?
C30 C31 1.386(4) . ?
C30 C37 1.501(4) . ?
C7 C6 1.395(3) . ?
C7 C8 1.391(4) . ?
C7 C12 1.500(4) . ?
C29 C34 1.398(4) . ?
C15 C20 1.396(4) . ?
C15 C16 1.401(4) . ?
C6 C11 1.404(4) . ?
C28 C26 1.404(4) . ?
C28 C27 1.511(3) . ?
C43 C38 1.401(4) . ?
C43 C42 1.395(4) . ?
C43 C44 1.501(4) . ?
C25 C26 1.409(4) . ?
C25 C24 1.507(4) . ?
C2 C3 1.406(4) . ?
C2 C1 1.508(4) . ?
C4 C3 1.403(4) . ?
C4 C5 1.508(4) . ?
C31 C32 1.388(4) . ?
C38 C39 1.397(4) . ?
O2 N1 1.158(3) . ?
C34 C33 1.391(4) . ?
C34 C35 1.504(4) . ?
C42 C41 1.385(4) . ?
C40 C41 1.389(4) . ?
C40 C39 1.395(4) . ?
C41 C45 1.515(4) . ?
C8 C9 1.386(4) . ?
C11 C10 1.384(4) . ?
C11 C14 1.507(4) . ?
C39 C46 1.503(4) . ?
C20 C19 1.395(4) . ?
C20 C23 1.507(4) . ?
C9 C10 1.388(4) . ?
C9 C13 1.510(4) . ?
C32 C33 1.387(4) . ?
C32 C36 1.507(4) . ?
C16 C17 1.390(4) . ?
C16 C21 1.508(4) . ?
C19 C18 1.382(4) . ?
C17 C18 1.385(4) . ?
C18 C22 1.513(4) . ?
